data_9000560
loop_
_publ_author_name
'Hazen, R. M.'

_publ_section_title
;Effects of temperature and pressure on the crystal structure of
 ferromagnesian olivine T = 300 deg C, P = 1 atm
;
_journal_name_full 'American Mineralogist'
_journal_page_first 286
_journal_page_last 295
_journal_volume 62
_journal_year 1977
_chemical_formula_structural 'Fe2 (Si O4)'
_chemical_formula_sum 'Fe2 O4 Si'
_chemical_name_mineral Fayalite
_space_group_IT_number 62
_symmetry_space_group_name_Hall '-P 2c 2ab'
_symmetry_space_group_name_H-M 'P b n m'
_cell_angle_alpha 90
_cell_angle_beta 90
_cell_angle_gamma 90
_cell_length_a 4.809
_cell_length_b 10.420
_cell_length_c 6.080
_cell_formula_units_Z 4
_cell_volume 304.667
_diffrn_ambient_pressure 100
_diffrn_ambient_temperature 573.15
_exptl_crystal_density_diffrn 4.443
_cod_original_formula_sum 'Fe2 Si O4'
_cod_database_code 9000560

loop_
_symmetry_equiv_pos_as_xyz
x,y,z
x,y,1/2-z
-x,-y,1/2+z
1/2+x,1/2-y,1/2+z
1/2-x,1/2+y,1/2-z
1/2-x,1/2+y,z
1/2+x,1/2-y,-z
-x,-y,-z

loop_
_atom_site_aniso_label
_atom_site_aniso_U_11
_atom_site_aniso_U_22
_atom_site_aniso_U_33
_atom_site_aniso_U_12
_atom_site_aniso_U_13
_atom_site_aniso_U_23
Fe1 0.00926 0.01815 0.01105 0.00000 -0.00163 -0.00385
Fe2 0.01136 0.00935 0.01011 0.00025 0.00000 0.00000
Si 0.00574 0.01100 0.00955 0.00025 0.00000 0.00000
O1 0.00937 0.01650 0.01180 0.00025 0.00000 0.00000
O2 0.01347 0.00935 0.01161 -0.00152 0.00000 0.00000
O3 0.01031 0.01760 0.01180 0.00203 -0.00015 0.00289

loop_
_atom_site_label
_atom_site_fract_x
_atom_site_fract_y
_atom_site_fract_z
Fe1 0.00000 0.00000 0.00000
Fe2 0.98760 0.27970 0.25000
Si 0.42840 0.09570 0.25000
O1 0.76490 0.09210 0.25000
O2 0.21350 0.45240 0.25000
O3 0.28470 0.16310 0.03750
